data_4343666
loop_
_publ_author_name
'Kappenstein, C.'
'Hugel, R.P.'

_publ_section_title
;
 Crystal structure and spectral properties of sodium dicyanocuprate(I)
 dihydrate. A planar polymeric three-coordinated copper(I) anion
;
_journal_name_full 'Inorganic Chemistry'
_journal_page_first 250
_journal_page_last 254
_journal_volume 16
_journal_year 1977
_chemical_formula_sum 'C2 H4 Cu N2 Na O2'
_chemical_name_systematic 'Na (Cu (C N)2) (H2 O)2'
_space_group_IT_number 14
_symmetry_space_group_name_Hall '-P 2ybc'
_symmetry_space_group_name_H-M 'P 1 21/c 1'
_cell_angle_alpha 90
_cell_angle_beta 103.35
_cell_angle_gamma 90
_cell_formula_units_Z 4
_cell_length_a 3.598
_cell_length_b 19.655
_cell_length_c 8.515
_cell_volume 585.898
_citation_journal_id_ASTM INOCAJ
_cod_data_source_file Kappenstein_INOCAJ_1977_270.cif
_cod_data_source_block C2H4Cu1N2Na1O2
_cod_original_cell_volume 585.8977
_cod_original_formula_sum 'C2 H4 Cu1 N2 Na1 O2'
_cod_database_code 4343666

loop_
_symmetry_equiv_pos_as_xyz
x,y,z
-x,y+1/2,-z+1/2
-x,-y,-z
x,-y-1/2,z-1/2

loop_
_atom_site_label
_atom_site_type_symbol
_atom_site_fract_x
_atom_site_fract_y
_atom_site_fract_z
_atom_site_occupancy
_atom_site_U_iso_or_equiv
H1 H+1 0.77 0.167 0.55 1 0.0
N1 N-3 0.1724 0.0362 0.3404 1 0.0
H3 H+1 0.69 0.417 0.55 1 0.0
O1 O-2 0.477 0.066 0.9368 1 0.0
N2 N-3 0.1286 0.2483 0.3928 1 0.0
Na1 Na+1 0.3211 0.0533 0.6523 1 0.0
C1 C+2 0.163 0.0917 0.2905 1 0.0
H2 H+1 0.83 0.173 0.74 1 0.0
C2 C+2 0.1409 0.2243 0.0127 1 0.0
Cu1 Cu+1 0.1457 0.183 0.2155 1 0.0
O2 O-2 0.8063 0.3643 0.1384 1 0.0
